data_7110485
loop_
_publ_author_name
'Starynowicz, Przemys\/law'
'Lisowski, Jerzy'

_publ_contact_author
;
Lisowski, Jerzy
Faculty of Chemistry
University of Wroc\/law
14 F. Joliot-Curie Str.
50-383 Wroc\/law
Poland
;
_publ_section_title
;
 A heterodinuclear macrocyclic complex containing both nickel(II) and
 palladium(II) ions
;
_journal_issue 9
_journal_name_full 'Chemical Communications'
_journal_page_first 769
_journal_paper_doi 10.1039/a900969h
_journal_year 1999
_chemical_formula_sum 'C26 H36 Cl2 N4 Ni O12'
_chemical_formula_weight 726.20
_chemical_name_systematic
;
 ?
;
_space_group_IT_number 2
_symmetry_cell_setting triclinic
_symmetry_space_group_name_Hall '-P 1'
_symmetry_space_group_name_H-M 'P -1'
_atom_sites_solution_hydrogens geom
_atom_sites_solution_primary Patterson
_atom_sites_solution_secondary difmap
_audit_creation_method SHELXL
_cell_angle_alpha 92.05(3)
_cell_angle_beta 99.19(3)
_cell_angle_gamma 107.00(3)
_cell_formula_units_Z 2
_cell_length_a 9.789(2)
_cell_length_b 11.737(2)
_cell_length_c 14.795(3)
_cell_measurement_reflns_used 22
_cell_measurement_temperature 293(2)
_cell_measurement_theta_max 12
_cell_measurement_theta_min 7
_cell_volume 1598.6(6)
_computing_cell_refinement 'Kuma KM4 software'
_computing_data_collection 'Kuma KM4 software'
_computing_data_reduction 'Kuma KM4 software'
_computing_molecular_graphics 'ORTEPII (Johnson, 1976)'
_computing_structure_refinement 'SHELXL-93 (Sheldrick, 1993)'
_computing_structure_solution 'SHELXS-86 (Sheldrick, 1990)'
_diffrn_ambient_temperature 293(2)
_diffrn_measurement_device 'Kuma KM4'
_diffrn_measurement_method \w/2\q
_diffrn_radiation_monochromator graphite
_diffrn_radiation_source 'fine-focus sealed tube'
_diffrn_radiation_type MoK\a
_diffrn_radiation_wavelength 0.71073
_diffrn_reflns_av_R_equivalents 0.0446
_diffrn_reflns_av_sigmaI/netI 0.0253
_diffrn_reflns_limit_h_max 7
_diffrn_reflns_limit_h_min 0
_diffrn_reflns_limit_k_max 10
_diffrn_reflns_limit_k_min -11
_diffrn_reflns_limit_l_max 14
_diffrn_reflns_limit_l_min -14
_diffrn_reflns_number 2270
_diffrn_reflns_theta_max 20.00
_diffrn_reflns_theta_min 2.
_diffrn_standards_decay_% 79
_diffrn_standards_interval_count 100
_diffrn_standards_number 3
_exptl_absorpt_coefficient_mu 0.840
_exptl_absorpt_correction_type none
_exptl_crystal_colour orange-yellow
_exptl_crystal_density_diffrn 1.509
_exptl_crystal_description parallelepiped
_exptl_crystal_F_000 756
_exptl_crystal_size_max 0.45
_exptl_crystal_size_mid 0.25
_exptl_crystal_size_min 0.2
_refine_diff_density_max 0.664
_refine_diff_density_min -0.331
_refine_diff_density_rms 0.086
_refine_ls_extinction_method none
_refine_ls_goodness_of_fit_obs 6.044
_refine_ls_matrix_type full
_refine_ls_number_parameters 200
_refine_ls_number_reflns 1343
_refine_ls_number_restraints 0
_refine_ls_restrained_S_obs 6.044
_refine_ls_R_factor_obs 0.0707
_refine_ls_shift/esd_max 0.295
_refine_ls_shift/esd_mean 0.007
_refine_ls_structure_factor_coef Fsqd
_refine_ls_weighting_details 'w=1/[\s^2^(Fo^2^)+(0.0000P)^2^+0.0000P] where P=(Fo^2^+2Fc^2^)/3'
_refine_ls_weighting_scheme calc
_refine_ls_wR_factor_obs 0.1352
_reflns_number_observed 1343
_reflns_number_total 2270
_reflns_observed_criterion >3sigma(I)
_cod_data_source_file 900969hsup1.cif
_cod_data_source_block jurek2
_cod_depositor_comments
;
The following automatic conversions were performed:

'_refine_ls_weighting_scheme' value 'calc
w=1/[\s^2^(Fo^2^)+(0.0000P)^2^+0.0000P] where P=(Fo^2^+2Fc^2^)/3' was
changed to 'calc'. New tag '_refine_ls_weighting_details' was
created. The value of the new tag was set to
'w=1/[\s^2^(Fo^2^)+(0.0000P)^2^+0.0000P] where P=(Fo^2^+2Fc^2^)/3'.

Automatic conversion script
Id: cif_fix_values 3143 2015-03-26 13:38:13Z robertas 
;
_cod_original_cell_volume 1598.6(5)
_cod_database_code 7110485

loop_
_symmetry_equiv_pos_as_xyz
'x, y, z'
'-x, -y, -z'

loop_
_atom_site_aniso_label
_atom_site_aniso_U_11
_atom_site_aniso_U_22
_atom_site_aniso_U_33
_atom_site_aniso_U_23
_atom_site_aniso_U_13
_atom_site_aniso_U_12
Ni 0.058(2) 0.0390(15) 0.0409(14) 0.0036(11) 0.0200(14) 0.0123(14)
Cl1 0.063(5) 0.069(4) 0.067(4) 0.006(3) 0.013(4) 0.011(4)
Cl2 0.092(6) 0.095(5) 0.061(4) 0.001(3) 0.026(4) 0.037(5)

loop_
_atom_site_label
_atom_site_type_symbol
_atom_site_fract_x
_atom_site_fract_y
_atom_site_fract_z
_atom_site_U_iso_or_equiv
_atom_site_thermal_displace_type
_atom_site_occupancy
_atom_site_calc_flag
_atom_site_refinement_flags
Ni Ni 0.1958(3) 0.2889(2) 0.27673(14) 0.0451(9) Uani 1 d .
Cl1 Cl -0.1841(6) 0.2178(5) -0.0544(3) 0.068(2) Uani 1 d .
Cl2 Cl 0.6252(7) 0.2342(5) 0.4786(4) 0.079(2) Uani 1 d .
O1 O 0.3502(12) 0.2919(9) 0.2011(7) 0.053(4) Uiso 1 d .
O2 O 0.2284(12) 0.1362(8) 0.3209(6) 0.040(3) Uiso 1 d .
O3 O 0.0285(13) 0.1829(9) 0.1678(7) 0.061(4) Uiso 1 d .
O4 O 0.3611(11) 0.3819(8) 0.3856(6) 0.043(3) Uiso 1 d .
O11 O -0.1247(14) 0.2926(11) 0.0289(9) 0.083(4) Uiso 1 d .
O12 O -0.2486(16) 0.1000(13) -0.0357(9) 0.099(5) Uiso 1 d .
O13 O -0.2915(15) 0.2582(11) -0.1096(9) 0.086(5) Uiso 1 d .
O14 O -0.0719(20) 0.2246(14) -0.1023(11) 0.138(7) Uiso 1 d .
O21 O 0.5928(17) 0.2475(12) 0.3857(11) 0.121(6) Uiso 1 d .
O22 O 0.6549(17) 0.1269(15) 0.4858(10) 0.126(6) Uiso 1 d .
O23 O 0.7397(20) 0.3247(16) 0.5230(12) 0.146(7) Uiso 1 d .
O24 O 0.5028(23) 0.2358(16) 0.5095(13) 0.172(8) Uiso 1 d .
N1 N 0.5340(16) 0.1851(11) 0.1722(9) 0.055(4) Uiso 1 d .
N2 N 0.3710(16) -0.0150(11) 0.3001(8) 0.046(4) Uiso 1 d .
N3 N 0.0508(15) 0.2782(11) 0.3613(8) 0.043(4) Uiso 1 d .
N4 N 0.1680(15) 0.4366(11) 0.2174(9) 0.050(4) Uiso 1 d .
C1 C 0.3377(20) 0.3248(15) 0.1153(12) 0.054(5) Uiso 1 d .
C2 C 0.2579(19) 0.3998(15) 0.0818(11) 0.050(5) Uiso 1 d .
C3 C 0.2530(20) 0.4261(15) -0.0101(12) 0.069(6) Uiso 1 d .
H3 H 0.1987(20) 0.4749(15) -0.0335(12) 0.083 Uiso 1 calc R
C4 C 0.3264(20) 0.3813(15) -0.0655(12) 0.054(6) Uiso 1 d .
C5 C 0.3170(21) 0.4134(16) -0.1662(12) 0.099(8) Uiso 1 d .
H5A H 0.2390(81) 0.3532(58) -0.2045(17) 0.119 Uiso 1 calc R
H5B H 0.4068(49) 0.4174(100) -0.1862(27) 0.119 Uiso 1 calc R
H5C H 0.2994(127) 0.4895(52) -0.1704(19) 0.119 Uiso 1 calc R
C6 C 0.4098(20) 0.3111(15) -0.0349(12) 0.064(6) Uiso 1 d .
H6 H 0.4586(20) 0.2818(15) -0.0747(12) 0.076 Uiso 1 calc R
C7 C 0.4226(20) 0.2822(15) 0.0590(12) 0.053(5) Uiso 1 d .
C8 C 0.5127(20) 0.2161(15) 0.0893(12) 0.066(6) Uiso 1 d .
H8 H 0.5620(20) 0.1918(15) 0.0473(12) 0.079 Uiso 1 calc R
C9 C 0.6386(20) 0.1183(15) 0.1997(12) 0.072(6) Uiso 1 d .
H9A H 0.6980(20) 0.1543(15) 0.2585(12) 0.086 Uiso 1 calc R
H9B H 0.7022(20) 0.1256(15) 0.1549(12) 0.086 Uiso 1 calc R
C10 C 0.5664(20) -0.0133(15) 0.2078(11) 0.073(6) Uiso 1 d .
H10A H 0.4903(20) -0.0430(15) 0.1544(11) 0.088 Uiso 1 calc R
H10B H 0.6381(20) -0.0547(15) 0.2039(11) 0.088 Uiso 1 calc R
C11 C 0.5008(19) -0.0497(15) 0.2918(11) 0.067(6) Uiso 1 d .
H11A H 0.4763(19) -0.1360(15) 0.2918(11) 0.080 Uiso 1 calc R
H11B H 0.5740(19) -0.0152(15) 0.3458(11) 0.080 Uiso 1 calc R
C12 C 0.2540(19) -0.0923(14) 0.3116(10) 0.041(5) Uiso 1 d .
H12 H 0.2520(19) -0.1719(14) 0.3052(10) 0.049 Uiso 1 calc R
C13 C 0.1293(19) -0.0720(14) 0.3324(10) 0.036(5) Uiso 1 d .
C14 C 0.0155(18) -0.1649(14) 0.3530(10) 0.040(5) Uiso 1 d .
H14 H 0.0218(18) -0.2422(14) 0.3466(10) 0.048 Uiso 1 calc R
C15 C -0.1035(19) -0.1508(14) 0.3817(10) 0.039(5) Uiso 1 d .
C16 C -0.2271(18) -0.2559(13) 0.4039(10) 0.062(6) Uiso 1 d .
H16A H -0.3155(27) -0.2616(50) 0.3626(41) 0.075 Uiso 1 calc R
H16B H -0.2399(67) -0.2425(41) 0.4660(23) 0.075 Uiso 1 calc R
H16C H -0.2030(46) -0.3289(18) 0.3971(59) 0.075 Uiso 1 calc R
C17 C -0.1078(18) -0.0331(13) 0.3912(9) 0.042(5) Uiso 1 d .
H17 H -0.1872(18) -0.0196(13) 0.4118(9) 0.051 Uiso 1 calc R
C18 C -0.0005(18) 0.0645(13) 0.3719(9) 0.029(5) Uiso 1 d .
C19 C 0.1232(19) 0.0484(14) 0.3398(10) 0.039(5) Uiso 1 d .
C20 C -0.0229(19) 0.1805(13) 0.3891(10) 0.046(5) Uiso 1 d .
H20 H -0.0950(19) 0.1838(13) 0.4222(10) 0.056 Uiso 1 calc R
C21 C 0.0214(20) 0.3879(14) 0.3908(11) 0.065(6) Uiso 1 d .
H21A H 0.1077(20) 0.4411(14) 0.4293(11) 0.078 Uiso 1 calc R
H21B H -0.0555(20) 0.3683(14) 0.4269(11) 0.078 Uiso 1 calc R
C22 C -0.0238(19) 0.4511(14) 0.3074(11) 0.063(6) Uiso 1 d .
H22A H -0.0946(19) 0.3921(14) 0.2624(11) 0.075 Uiso 1 calc R
H22B H -0.0708(19) 0.5076(14) 0.3268(11) 0.075 Uiso 1 calc R
C23 C 0.0989(18) 0.5160(14) 0.2625(11) 0.060(6) Uiso 1 d .
H23A H 0.1724(18) 0.5713(14) 0.3085(11) 0.072 Uiso 1 calc R
H23B H 0.0638(18) 0.5626(14) 0.2167(11) 0.072 Uiso 1 calc R
C24 C 0.1849(17) 0.4566(13) 0.1365(11) 0.048(5) Uiso 1 d .
H24 H 0.1464(17) 0.5136(13) 0.1098(11) 0.058 Uiso 1 calc R
C25 C 0.0372(21) 0.0723(15) 0.1175(11) 0.093(7) Uiso 1 d .
H25A H -0.0447(66) 0.0058(26) 0.1235(65) 0.111 Uiso 1 calc R
H25B H 0.1252(61) 0.0559(57) 0.1432(51) 0.111 Uiso 1 calc R
H25C H 0.0366(123) 0.0846(39) 0.0536(18) 0.111 Uiso 1 calc R
C26 C 0.4726(19) 0.4832(14) 0.3744(11) 0.073(6) Uiso 1 d .
H26A H 0.5527(44) 0.4595(15) 0.3593(65) 0.087 Uiso 1 calc R
H26B H 0.5038(73) 0.5346(43) 0.4305(24) 0.087 Uiso 1 calc R
H26C H 0.4380(35) 0.5252(48) 0.3257(45) 0.087 Uiso 1 calc R

loop_
_atom_type_symbol
_atom_type_description
_atom_type_scat_dispersion_real
_atom_type_scat_dispersion_imag
_atom_type_scat_source
C C 0.0033 0.0016 'International Tables Vol C Tables 4.2.6.8 and 6.1.1.4'
H H 0.0000 0.0000 'International Tables Vol C Tables 4.2.6.8 and 6.1.1.4'
N N 0.0061 0.0033 'International Tables Vol C Tables 4.2.6.8 and 6.1.1.4'
O O 0.0106 0.0060 'International Tables Vol C Tables 4.2.6.8 and 6.1.1.4'
Cl Cl 0.1484 0.1585 'International Tables Vol C Tables 4.2.6.8 and 6.1.1.4'
Ni Ni 0.3393 1.1124 'International Tables Vol C Tables 4.2.6.8 and 6.1.1.4'

loop_
_geom_angle_atom_site_label_1
_geom_angle_atom_site_label_2
_geom_angle_atom_site_label_3
_geom_angle
_geom_angle_publ_flag
O1 Ni N3 174.7(5) yes
O1 Ni O2 85.7(4) yes
N3 Ni O2 89.7(5) yes
O1 Ni N4 88.6(5) yes
N3 Ni N4 96.2(6) yes
O2 Ni N4 173.1(5) yes
O1 Ni O4 88.3(4) yes
N3 Ni O4 88.7(4) yes
O2 Ni O4 87.5(4) yes
N4 Ni O4 96.2(4) yes
O1 Ni O3 91.3(4) yes
N3 Ni O3 91.3(5) yes
O2 Ni O3 88.8(4) yes
N4 Ni O3 87.4(5) yes
O4 Ni O3 176.3(4) yes
O14 Cl1 O12 111.1(10) no
O14 Cl1 O11 107.5(10) no
O12 Cl1 O11 110.3(8) no
O14 Cl1 O13 108.5(9) no
O12 Cl1 O13 108.5(8) no
O11 Cl1 O13 110.9(8) no
O24 Cl2 O23 110.1(12) no
O24 Cl2 O22 113.7(12) no
O23 Cl2 O22 110.2(11) no
O24 Cl2 O21 103.3(11) no
O23 Cl2 O21 112.5(11) no
O22 Cl2 O21 107.0(10) no
C1 O1 Ni 120.9(12) no
C19 O2 Ni 121.9(10) no
C25 O3 Ni 123.8(10) no
C26 O4 Ni 122.8(9) no
C8 N1 C9 120.9(16) no
C12 N2 C11 121.1(14) no
C20 N3 C21 116.7(15) no
C20 N3 Ni 124.5(12) no
C21 N3 Ni 118.7(11) no
C24 N4 C23 115.4(14) no
C24 N4 Ni 123.1(12) no
C23 N4 Ni 120.5(10) no
O1 C1 C2 124.8(18) no
O1 C1 C7 114.3(17) no
C2 C1 C7 120.8(17) no
C1 C2 C3 118.7(18) no
C1 C2 C24 124.0(16) no
C3 C2 C24 117.2(17) no
C4 C3 C2 121.0(19) no
C3 C4 C6 122.3(18) no
C3 C4 C5 118.7(18) no
C6 C4 C5 119.1(18) no
C4 C6 C7 120.0(18) no
C8 C7 C6 118.9(19) no
C8 C7 C1 124.1(17) no
C6 C7 C1 116.9(17) no
N1 C8 C7 124.7(19) no
N1 C9 C10 113.4(15) no
C11 C10 C9 118.9(15) no
N2 C11 C10 115.8(15) no
N2 C12 C13 127.9(16) no
C12 C13 C14 121.3(16) no
C12 C13 C19 118.9(17) no
C14 C13 C19 119.6(17) no
C15 C14 C13 124.8(16) no
C14 C15 C17 115.6(17) no
C14 C15 C16 123.3(15) no
C17 C15 C16 121.1(16) no
C18 C17 C15 123.6(17) no
C17 C18 C19 120.3(15) no
C17 C18 C20 115.2(16) no
C19 C18 C20 124.4(16) no
O2 C19 C18 123.5(15) no
O2 C19 C13 120.5(16) no
C18 C19 C13 116.0(16) no
N3 C20 C18 124.1(17) no
N3 C21 C22 110.6(13) no
C23 C22 C21 114.0(15) no
C22 C23 N4 114.4(13) no
N4 C24 C2 125.9(17) no

loop_
_geom_bond_atom_site_label_1
_geom_bond_atom_site_label_2
_geom_bond_distance
_geom_bond_publ_flag
Ni O1 2.013(11) yes
Ni N3 2.017(13) yes
Ni O2 2.022(10) yes
Ni N4 2.040(13) yes
Ni O4 2.101(10) yes
Ni O3 2.156(11) yes
Cl1 O14 1.38(2) no
Cl1 O12 1.401(13) no
Cl1 O11 1.422(12) no
Cl1 O13 1.429(14) no
Cl2 O24 1.35(2) no
Cl2 O23 1.36(2) no
Cl2 O22 1.38(2) no
Cl2 O21 1.386(15) no
O1 C1 1.34(2) no
O2 C19 1.30(2) no
O3 C25 1.50(2) no
O4 C26 1.39(2) no
N1 C8 1.29(2) no
N1 C9 1.48(2) no
N2 C12 1.28(2) no
N2 C11 1.46(2) no
N3 C20 1.28(2) no
N3 C21 1.47(2) no
N4 C24 1.26(2) no
N4 C23 1.50(2) no
C1 C2 1.39(2) no
C1 C7 1.44(2) no
C2 C3 1.40(2) no
C2 C24 1.43(2) no
C3 C4 1.36(2) no
C4 C6 1.36(2) no
C4 C5 1.54(2) no
C6 C7 1.44(2) no
C7 C8 1.37(2) no
C9 C10 1.52(2) no
C10 C11 1.51(2) no
C12 C13 1.39(2) no
C13 C14 1.40(2) no
C13 C19 1.43(2) no
C14 C15 1.35(2) no
C15 C17 1.40(2) no
C15 C16 1.54(2) no
C17 C18 1.38(2) no
C18 C19 1.43(2) no
C18 C20 1.46(2) no
C21 C22 1.53(2) no
C22 C23 1.49(2) no
